data_1507965
loop_
_publ_author_name
'Spokoyny, Alexander M.'
'Machan, Charles W.'
'Clingerman, Daniel J.'
'Rosen, Mari S.'
'Wiester, Michael J.'
'Kennedy, Robert D.'
'Stern, Charlotte L.'
'Sarjeant, Amy A.'
'Mirkin, Chad A.'

_publ_section_title
;
 A coordination chemistry dichotomy for icosahedral carborane-based
 ligands.
;
_journal_issue 8
_journal_name_full 'Nature chemistry'
_journal_page_first 590
_journal_page_last 596
_journal_paper_doi 10.1038/nchem.1088
_journal_volume 3
_journal_year 2011
_chemical_formula_moiety '2(C48 H58 P2 Pt S2), 4(B F4), 3(C H2 Cl2)'
_chemical_formula_sum 'C50 H62 B2 Cl4 F8 P2 Pt S2'
_chemical_formula_weight 1299.57
_chemical_name_systematic
; 
 ? 
;
_space_group_IT_number 2
_symmetry_cell_setting triclinic
_symmetry_space_group_name_Hall '-P 1'
_symmetry_space_group_name_H-M 'P -1'
_atom_sites_solution_hydrogens geom
_atom_sites_solution_primary direct
_atom_sites_solution_secondary difmap
_audit_creation_method SHELXL-97
_cell_angle_alpha 110.4420(10)
_cell_angle_beta 99.9750(10)
_cell_angle_gamma 91.2160(10)
_cell_formula_units_Z 4
_cell_length_a 13.2826(3)
_cell_length_b 18.4796(4)
_cell_length_c 23.5694(5)
_cell_measurement_reflns_used 9687
_cell_measurement_temperature 100(2)
_cell_measurement_theta_max 30.00
_cell_measurement_theta_min 2.23
_cell_volume 5318.0(2)
_computing_cell_refinement 'Bruker SAINT'
_computing_data_collection 'Bruker APEX2'
_computing_data_reduction 'Bruker SAINT'
_computing_molecular_graphics 'Bruker SHELXTL'
_computing_publication_material 'Bruker SHELXTL'
_computing_structure_refinement 'SHELXL-97 (Sheldrick, 2008)'
_computing_structure_solution 'SHELXS-97 (Sheldrick, 2008)'
_diffrn_ambient_temperature 100(2)
_diffrn_measured_fraction_theta_full 0.995
_diffrn_measured_fraction_theta_max 0.995
_diffrn_measurement_device_type 'Bruker APEX-II CCD'
_diffrn_measurement_method '\f and \w scans'
_diffrn_radiation_monochromator graphite
_diffrn_radiation_source 'fine-focus sealed tube'
_diffrn_radiation_type MoK\a
_diffrn_radiation_wavelength 0.71073
_diffrn_reflns_av_R_equivalents 0.0000
_diffrn_reflns_av_sigmaI/netI 0.0319
_diffrn_reflns_limit_h_max 18
_diffrn_reflns_limit_h_min -18
_diffrn_reflns_limit_k_max 24
_diffrn_reflns_limit_k_min -26
_diffrn_reflns_limit_l_max 33
_diffrn_reflns_limit_l_min 0
_diffrn_reflns_number 30919
_diffrn_reflns_theta_full 30.02
_diffrn_reflns_theta_max 30.02
_diffrn_reflns_theta_min 0.94
_diffrn_standards_number 0
_exptl_absorpt_coefficient_mu 3.041
_exptl_absorpt_correction_T_max 0.6117
_exptl_absorpt_correction_T_min 0.2514
_exptl_absorpt_correction_type numerical
_exptl_absorpt_process_details face-indexed
_exptl_crystal_colour colourless
_exptl_crystal_density_diffrn 1.623
_exptl_crystal_density_method 'not measured'
_exptl_crystal_description block
_exptl_crystal_F_000 2608
_exptl_crystal_size_max 0.74
_exptl_crystal_size_mid 0.40
_exptl_crystal_size_min 0.20
_platon_squeeze_details
;
;
_refine_diff_density_max 2.012
_refine_diff_density_min -1.213
_refine_diff_density_rms 0.094
_refine_ls_extinction_method none
_refine_ls_goodness_of_fit_ref 1.087
_refine_ls_hydrogen_treatment constr
_refine_ls_matrix_type full
_refine_ls_number_parameters 1282
_refine_ls_number_reflns 30919
_refine_ls_number_restraints 72
_refine_ls_restrained_S_all 1.086
_refine_ls_R_factor_all 0.0296
_refine_ls_R_factor_gt 0.0243
_refine_ls_shift/su_max 0.006
_refine_ls_shift/su_mean 0.000
_refine_ls_structure_factor_coef Fsqd
_refine_ls_weighting_details 'calc w=1/[\s^2^(Fo^2^)+(0.0323P)^2^+2.5328P] where P=(Fo^2^+2Fc^2^)/3'
_refine_ls_weighting_scheme calc
_refine_ls_wR_factor_gt 0.0646
_refine_ls_wR_factor_ref 0.0666
_reflns_number_gt 26822
_reflns_number_total 30919
_reflns_threshold_expression >2sigma(I)
_cod_data_source_file nchem.1088-s16.cif
_cod_data_source_block n0536
_cod_depositor_comments
;
The following automatic conversions were performed:

'_symmetry_cell_setting' value 'Triclinic' changed to 'triclinic'
according to /home/saulius/struct/CIF-dictionaries/cif_core.dic
dictionary named 'cif_core.dic' version 2.4.1 from 2010-06-29.

Automatic conversion script
Id: cif_fix_values 1891 2012-01-12 08:04:46Z andrius 
;
_cod_original_sg_symbol_H-M P-1
_cod_database_code 1507965

loop_
_symmetry_equiv_pos_as_xyz
'x, y, z'
'-x, -y, -z'

loop_
_atom_site_label
_atom_site_type_symbol
_atom_site_fract_x
_atom_site_fract_y
_atom_site_fract_z
_atom_site_U_iso_or_equiv
_atom_site_adp_type
_atom_site_occupancy
_atom_site_symmetry_multiplicity
_atom_site_calc_flag
_atom_site_refinement_flags
_atom_site_disorder_assembly
_atom_site_disorder_group
Pt1 Pt 0.815739(5) 0.484372(4) 0.725171(3) 0.01175(2) Uani 1 1 d . . .
Pt2 Pt 0.834845(6) 0.977944(5) 0.721548(3) 0.01340(2) Uani 1 1 d . . .
Cl1 Cl 0.94039(7) 0.90808(5) 0.95693(4) 0.0506(2) Uani 1 1 d . . .
Cl2 Cl 0.91322(6) 0.76197(5) 0.97499(5) 0.0544(2) Uani 1 1 d . . .
Cl3 Cl 0.34304(5) 0.35772(4) 0.83347(4) 0.04007(16) Uani 1 1 d . A .
Cl4 Cl 0.37189(16) 0.2021(4) 0.8382(5) 0.094(3) Uani 0.572(13) 1 d PU A 1
Cl4A Cl 0.3795(3) 0.2385(4) 0.8796(4) 0.0665(15) Uani 0.428(13) 1 d PU A 2
Cl5 Cl 1.09047(5) 0.28521(4) 0.86076(3) 0.03272(14) Uani 1 1 d . . .
Cl6 Cl 0.97317(6) 0.37693(6) 0.94963(4) 0.0519(2) Uani 1 1 d . . .
S1 S 0.77133(4) 0.58443(3) 0.81168(2) 0.01446(10) Uani 1 1 d . . .
S2 S 0.95701(4) 0.45247(3) 0.78729(2) 0.01536(10) Uani 1 1 d . . .
S3 S 0.79449(4) 0.95536(3) 0.80943(2) 0.01674(10) Uani 1 1 d . . .
S4 S 0.98583(4) 1.05968(3) 0.78094(2) 0.01890(11) Uani 1 1 d . . .
P1 P 0.66972(4) 0.50851(3) 0.67136(2) 0.01307(10) Uani 1 1 d . . .
P2 P 0.87595(4) 0.40087(3) 0.64484(2) 0.01300(10) Uani 1 1 d . . .
P3 P 0.68675(4) 0.90270(3) 0.66937(2) 0.01458(10) Uani 1 1 d . . .
P4 P 0.88155(4) 1.00289(3) 0.64136(2) 0.01376(10) Uani 1 1 d . . .
F1 F 0.85942(12) 0.69117(10) 0.67848(8) 0.0391(4) Uani 1 1 d . B .
F2 F 0.9981(2) 0.71559(16) 0.75558(16) 0.0652(10) Uani 0.837(5) 1 d PU B 1
F3 F 0.9241(2) 0.81297(15) 0.73003(14) 0.0360(6) Uani 0.837(5) 1 d PU B 1
F4 F 0.84186(18) 0.75047(13) 0.77866(9) 0.0428(7) Uani 0.837(5) 1 d PU B 1
F2A F 1.0305(9) 0.7368(8) 0.7256(7) 0.055(4) Uani 0.163(5) 1 d PU B 2
F3A F 0.9094(12) 0.8100(8) 0.7603(9) 0.055(5) Uani 0.163(5) 1 d PU B 2
F4A F 0.9145(10) 0.6885(8) 0.7633(7) 0.067(5) Uani 0.163(5) 1 d PU B 2
F5 F 0.53187(12) 0.29670(11) 0.33833(7) 0.0403(4) Uani 1 1 d . C .
F6 F 0.5547(3) 0.19760(15) 0.25232(14) 0.0459(9) Uani 0.682(6) 1 d PU C 3
F7 F 0.5634(3) 0.31933(16) 0.25237(14) 0.0415(9) Uani 0.682(6) 1 d PU C 3
F8 F 0.69142(19) 0.2828(3) 0.31066(13) 0.0607(14) Uani 0.682(6) 1 d PU C 3
F6A F 0.6340(8) 0.2174(5) 0.2909(5) 0.084(4) Uani 0.318(6) 1 d PU C 4
F7A F 0.5017(9) 0.2572(10) 0.2387(4) 0.134(6) Uani 0.318(6) 1 d PU C 4
F8A F 0.6458(9) 0.3410(5) 0.3041(6) 0.116(5) Uani 0.318(6) 1 d PU C 4
F9 F 0.78669(12) 0.31555(9) 0.77491(8) 0.0397(4) Uani 1 1 d . . .
F10 F 0.77139(12) 0.18537(9) 0.75341(7) 0.0301(3) Uani 1 1 d . . .
F11 F 0.68830(14) 0.23589(9) 0.68517(7) 0.0395(4) Uani 1 1 d . . .
F12 F 0.63561(11) 0.25645(10) 0.77577(7) 0.0338(4) Uani 1 1 d . . .
F13 F 0.29037(12) 0.19997(10) 0.65477(9) 0.0430(4) Uani 1 1 d . . .
F14 F 0.16032(16) 0.26451(15) 0.62935(13) 0.0761(7) Uani 1 1 d . . .
F15 F 0.13252(16) 0.13715(12) 0.61294(11) 0.0758(8) Uani 1 1 d . . .
F16 F 0.15967(16) 0.22700(13) 0.70910(9) 0.0590(6) Uani 1 1 d . . .
C1 C 0.66239(16) 0.62619(13) 0.77871(10) 0.0166(4) Uani 1 1 d . . .
H1A H 0.5975 0.6031 0.7831 0.020 Uiso 1 1 calc R . .
H1B H 0.6673 0.6828 0.8017 0.020 Uiso 1 1 calc R . .
C2 C 0.66094(16) 0.61112(12) 0.71088(10) 0.0161(4) Uani 1 1 d . . .
H2A H 0.7195 0.6416 0.7067 0.019 Uiso 1 1 calc R . .
H2B H 0.5966 0.6271 0.6923 0.019 Uiso 1 1 calc R . .
C3 C 0.71671(16) 0.54917(13) 0.86678(10) 0.0156(4) Uani 1 1 d . . .
C4 C 0.64434(16) 0.47519(13) 0.83301(10) 0.0184(4) Uani 1 1 d . . .
H4A H 0.6813 0.4337 0.8078 0.022 Uiso 1 1 calc R . .
H4B H 0.5859 0.4851 0.8052 0.022 Uiso 1 1 calc R . .
C5 C 0.60519(17) 0.45002(15) 0.88172(11) 0.0233(5) Uani 1 1 d . . .
H5 H 0.5574 0.4019 0.8605 0.028 Uiso 1 1 calc R . .
C6 C 0.69625(18) 0.43369(15) 0.92392(11) 0.0252(5) Uani 1 1 d . . .
H6A H 0.6712 0.4159 0.9545 0.030 Uiso 1 1 calc R . .
H6B H 0.7337 0.3922 0.8991 0.030 Uiso 1 1 calc R . .
C7 C 0.76794(17) 0.50753(15) 0.95713(11) 0.0229(5) Uani 1 1 d . . .
H7 H 0.8272 0.4970 0.9848 0.027 Uiso 1 1 calc R . .
C8 C 0.80814(16) 0.53339(14) 0.90880(10) 0.0197(4) Uani 1 1 d . . .
H8A H 0.8557 0.5809 0.9298 0.024 Uiso 1 1 calc R . .
H8B H 0.8460 0.4922 0.8840 0.024 Uiso 1 1 calc R . .
C9 C 0.66070(18) 0.61450(14) 0.90548(10) 0.0212(5) Uani 1 1 d . . .
H9A H 0.6028 0.6264 0.8785 0.025 Uiso 1 1 calc R . .
H9B H 0.7083 0.6620 0.9268 0.025 Uiso 1 1 calc R . .
C10 C 0.62036(19) 0.58800(16) 0.95339(11) 0.0260(5) Uani 1 1 d . . .
H10 H 0.5823 0.6297 0.9784 0.031 Uiso 1 1 calc R . .
C11 C 0.71102(19) 0.57246(16) 0.99581(11) 0.0273(5) Uani 1 1 d . . .
H11A H 0.6862 0.5569 1.0275 0.033 Uiso 1 1 calc R . .
H11B H 0.7582 0.6202 1.0171 0.033 Uiso 1 1 calc R . .
C12 C 0.54824(18) 0.51435(16) 0.91979(11) 0.0274(5) Uani 1 1 d . . .
H12A H 0.5209 0.4977 0.9502 0.033 Uiso 1 1 calc R . .
H12B H 0.4897 0.5248 0.8924 0.033 Uiso 1 1 calc R . .
C13 C 0.55856(15) 0.45818(13) 0.67979(9) 0.0148(4) Uani 1 1 d . . .
C14 C 0.56323(16) 0.38358(13) 0.68131(10) 0.0178(4) Uani 1 1 d . . .
H14 H 0.6253 0.3591 0.6783 0.021 Uiso 1 1 calc R . .
C15 C 0.47689(18) 0.34508(14) 0.68729(11) 0.0232(5) Uani 1 1 d . . .
H15 H 0.4796 0.2940 0.6879 0.028 Uiso 1 1 calc R . .
C16 C 0.38678(18) 0.38131(16) 0.69243(11) 0.0263(5) Uani 1 1 d . . .
H16 H 0.3278 0.3550 0.6966 0.032 Uiso 1 1 calc R . .
C17 C 0.38242(16) 0.45560(15) 0.69155(11) 0.0240(5) Uani 1 1 d . . .
H17 H 0.3207 0.4803 0.6957 0.029 Uiso 1 1 calc R . .
C18 C 0.46702(16) 0.49431(14) 0.68466(10) 0.0179(4) Uani 1 1 d . . .
H18 H 0.4632 0.5449 0.6832 0.022 Uiso 1 1 calc R . .
C19 C 0.65189(16) 0.49371(13) 0.59022(10) 0.0169(4) Uani 1 1 d . . .
C20 C 0.70280(18) 0.54455(15) 0.57091(11) 0.0228(5) Uani 1 1 d . . .
H20 H 0.7479 0.5866 0.6002 0.027 Uiso 1 1 calc R . .
C21 C 0.6876(2) 0.53377(17) 0.50844(12) 0.0302(6) Uani 1 1 d . . .
H21 H 0.7219 0.5687 0.4951 0.036 Uiso 1 1 calc R . .
C22 C 0.6220(2) 0.47159(17) 0.46543(11) 0.0308(6) Uani 1 1 d . . .
H22 H 0.6125 0.4640 0.4228 0.037 Uiso 1 1 calc R . .
C23 C 0.57099(18) 0.42132(16) 0.48423(11) 0.0269(5) Uani 1 1 d . . .
H23 H 0.5263 0.3792 0.4547 0.032 Uiso 1 1 calc R . .
C24 C 0.58503(16) 0.43225(14) 0.54697(10) 0.0200(4) Uani 1 1 d . . .
H24 H 0.5491 0.3979 0.5602 0.024 Uiso 1 1 calc R . .
C25 C 1.00880(16) 0.36902(13) 0.73421(10) 0.0185(4) Uani 1 1 d . . .
H25A H 1.0720 0.3871 0.7243 0.022 Uiso 1 1 calc R . .
H25B H 1.0273 0.3314 0.7548 0.022 Uiso 1 1 calc R . .
C26 C 0.93157(16) 0.32901(12) 0.67487(10) 0.0164(4) Uani 1 1 d . . .
H26A H 0.8766 0.2990 0.6829 0.020 Uiso 1 1 calc R . .
H26B H 0.9659 0.2925 0.6440 0.020 Uiso 1 1 calc R . .
C27 C 1.07227(15) 0.52514(13) 0.82094(10) 0.0162(4) Uani 1 1 d . . .
C28 C 1.15347(16) 0.48764(14) 0.85395(10) 0.0198(4) Uani 1 1 d . . .
H28A H 1.1252 0.4728 0.8849 0.024 Uiso 1 1 calc R . .
H28B H 1.1731 0.4403 0.8237 0.024 Uiso 1 1 calc R . .
C29 C 1.24767(16) 0.54598(14) 0.88573(11) 0.0206(5) Uani 1 1 d . . .
H29 H 1.3011 0.5219 0.9070 0.025 Uiso 1 1 calc R . .
C30 C 1.29077(17) 0.56803(15) 0.83725(11) 0.0255(5) Uani 1 1 d . . .
H30A H 1.3102 0.5211 0.8065 0.031 Uiso 1 1 calc R . .
H30B H 1.3530 0.6045 0.8573 0.031 Uiso 1 1 calc R . .
C31 C 1.20986(18) 0.60599(15) 0.80497(11) 0.0256(5) Uani 1 1 d . . .
H31 H 1.2387 0.6209 0.7737 0.031 Uiso 1 1 calc R . .
C32 C 1.11401(18) 0.54872(14) 0.77264(10) 0.0224(5) Uani 1 1 d . . .
H32A H 1.0611 0.5734 0.7523 0.027 Uiso 1 1 calc R . .
H32B H 1.1320 0.5023 0.7407 0.027 Uiso 1 1 calc R . .
C33 C 1.17964(19) 0.67847(14) 0.85270(12) 0.0275(5) Uani 1 1 d . . .
H33A H 1.1276 0.7033 0.8319 0.033 Uiso 1 1 calc R . .
H33B H 1.2406 0.7162 0.8733 0.033 Uiso 1 1 calc R . .
C34 C 1.13586(17) 0.65545(14) 0.90062(11) 0.0232(5) Uani 1 1 d . . .
H34 H 1.1158 0.7027 0.9317 0.028 Uiso 1 1 calc R . .
C35 C 1.04105(16) 0.59724(14) 0.86835(11) 0.0224(5) Uani 1 1 d . . .
H35A H 1.0120 0.5826 0.8992 0.027 Uiso 1 1 calc R . .
H35B H 0.9879 0.6211 0.8475 0.027 Uiso 1 1 calc R . .
C36 C 1.21753(17) 0.61855(15) 0.93318(11) 0.0227(5) Uani 1 1 d . . .
H36A H 1.1903 0.6045 0.9648 0.027 Uiso 1 1 calc R . .
H36B H 1.2786 0.6560 0.9541 0.027 Uiso 1 1 calc R . .
C37 C 0.97935(15) 0.44979(13) 0.62741(9) 0.0152(4) Uani 1 1 d . . .
C38 C 1.06229(16) 0.41015(13) 0.60727(10) 0.0182(4) Uani 1 1 d . . .
H38 H 1.0644 0.3568 0.6016 0.022 Uiso 1 1 calc R . .
C39 C 1.14148(17) 0.44950(15) 0.59567(11) 0.0246(5) Uani 1 1 d . . .
H39 H 1.1985 0.4230 0.5824 0.030 Uiso 1 1 calc R . .
C40 C 1.13839(19) 0.52723(16) 0.60321(12) 0.0289(5) Uani 1 1 d . . .
H40 H 1.1934 0.5537 0.5954 0.035 Uiso 1 1 calc R . .
C41 C 1.05569(19) 0.56608(15) 0.62208(12) 0.0257(5) Uani 1 1 d . . .
H41 H 1.0533 0.6191 0.6267 0.031 Uiso 1 1 calc R . .
C42 C 0.97560(17) 0.52747(13) 0.63438(10) 0.0195(4) Uani 1 1 d . . .
H42 H 0.9186 0.5542 0.6475 0.023 Uiso 1 1 calc R . .
C43 C 0.79823(15) 0.34555(12) 0.57017(10) 0.0151(4) Uani 1 1 d . . .
C44 C 0.81354(16) 0.36060(13) 0.51795(10) 0.0167(4) Uani 1 1 d . . .
H44 H 0.8634 0.4006 0.5220 0.020 Uiso 1 1 calc R . .
C45 C 0.75577(17) 0.31692(13) 0.45995(11) 0.0207(4) Uani 1 1 d . . .
H45 H 0.7665 0.3270 0.4245 0.025 Uiso 1 1 calc R . .
C46 C 0.68310(18) 0.25912(14) 0.45434(11) 0.0242(5) Uani 1 1 d . . .
H46 H 0.6434 0.2296 0.4149 0.029 Uiso 1 1 calc R . .
C47 C 0.66766(18) 0.24378(14) 0.50609(12) 0.0250(5) Uani 1 1 d . . .
H47 H 0.6175 0.2038 0.5018 0.030 Uiso 1 1 calc R . .
C48 C 0.72500(16) 0.28648(14) 0.56388(11) 0.0198(4) Uani 1 1 d . . .
H48 H 0.7145 0.2756 0.5991 0.024 Uiso 1 1 calc R . .
C49 C 1.03706(17) 1.09670(14) 0.72821(10) 0.0208(5) Uani 1 1 d . . .
H49A H 1.0717 1.1494 0.7513 0.025 Uiso 1 1 calc R . .
H49B H 1.0883 1.0627 0.7096 0.025 Uiso 1 1 calc R . .
C50 C 0.95064(16) 1.09938(12) 0.67774(10) 0.0176(4) Uani 1 1 d . . .
H50A H 0.9789 1.1143 0.6468 0.021 Uiso 1 1 calc R . .
H50B H 0.9036 1.1381 0.6956 0.021 Uiso 1 1 calc R . .
C51 C 1.09678(17) 1.01284(15) 0.81038(11) 0.0241(5) Uani 1 1 d . . .
C52 C 1.1331(2) 0.94798(17) 0.76015(14) 0.0391(7) Uani 1 1 d . . .
H52A H 1.1529 0.9678 0.7293 0.047 Uiso 1 1 calc R . .
H52B H 1.0771 0.9060 0.7388 0.047 Uiso 1 1 calc R . .
C53 C 1.2263(2) 0.91632(19) 0.79012(17) 0.0480(8) Uani 1 1 d . . .
H53 H 1.2511 0.8737 0.7574 0.058 Uiso 1 1 calc R . .
C54 C 1.1936(3) 0.8847(3) 0.8361(3) 0.0803(17) Uani 1 1 d . . .
H54A H 1.2523 0.8632 0.8549 0.096 Uiso 1 1 calc R . .
H54B H 1.1379 0.8425 0.8148 0.096 Uiso 1 1 calc R . .
C55 C 1.1561(2) 0.9495(3) 0.8862(2) 0.0744(16) Uani 1 1 d . . .
H55 H 1.1349 0.9285 0.9165 0.089 Uiso 1 1 calc R . .
C56 C 1.0630(2) 0.9817(3) 0.85661(18) 0.0578(11) Uani 1 1 d . . .
H56A H 1.0066 0.9400 0.8355 0.069 Uiso 1 1 calc R . .
H56B H 1.0378 1.0236 0.8889 0.069 Uiso 1 1 calc R . .
C57 C 1.18224(18) 1.07773(16) 0.84378(13) 0.0312(6) Uani 1 1 d . . .
H57A H 1.1577 1.1198 0.8763 0.037 Uiso 1 1 calc R . .
H57B H 1.2031 1.0996 0.8143 0.037 Uiso 1 1 calc R . .
C58 C 1.27494(19) 1.04451(19) 0.87297(14) 0.0360(6) Uani 1 1 d . . .
H58 H 1.3317 1.0867 0.8946 0.043 Uiso 1 1 calc R . .
C59 C 1.3121(2) 0.98018(19) 0.82282(14) 0.0371(7) Uani 1 1 d . . .
H59A H 1.3337 1.0009 0.7929 0.044 Uiso 1 1 calc R . .
H59B H 1.3719 0.9593 0.8412 0.044 Uiso 1 1 calc R . .
C60 C 1.2414(2) 1.0138(3) 0.91932(15) 0.0574(11) Uani 1 1 d . . .
H60A H 1.3003 0.9936 0.9394 0.069 Uiso 1 1 calc R . .
H60B H 1.2169 1.0561 0.9517 0.069 Uiso 1 1 calc R . .
C61 C 0.97147(16) 0.93986(13) 0.60437(10) 0.0165(4) Uani 1 1 d . . .
C62 C 1.02262(18) 0.96037(14) 0.56420(11) 0.0227(5) Uani 1 1 d . . .
H62 H 1.0137 1.0087 0.5591 0.027 Uiso 1 1 calc R . .
C63 C 1.08602(19) 0.91025(16) 0.53209(12) 0.0281(5) Uani 1 1 d . . .
H63 H 1.1208 0.9243 0.5050 0.034 Uiso 1 1 calc R . .
C64 C 1.0992(2) 0.83986(17) 0.53912(13) 0.0340(6) Uani 1 1 d . . .
H64 H 1.1409 0.8047 0.5157 0.041 Uiso 1 1 calc R . .
C65 C 1.0514(2) 0.82019(16) 0.58072(14) 0.0349(6) Uani 1 1 d . . .
H65 H 1.0624 0.7725 0.5866 0.042 Uiso 1 1 calc R . .
C66 C 0.98783(19) 0.87034(14) 0.61338(11) 0.0245(5) Uani 1 1 d . . .
H66 H 0.9555 0.8572 0.6418 0.029 Uiso 1 1 calc R . .
C67 C 0.78499(16) 1.00856(13) 0.57906(10) 0.0157(4) Uani 1 1 d . . .
C68 C 0.72284(18) 1.06977(14) 0.59174(11) 0.0210(4) Uani 1 1 d . . .
H68 H 0.7337 1.1084 0.6319 0.025 Uiso 1 1 calc R . .
C69 C 0.64485(19) 1.07438(15) 0.54573(11) 0.0262(5) Uani 1 1 d . . .
H69 H 0.6013 1.1154 0.5547 0.031 Uiso 1 1 calc R . .
C70 C 0.63061(18) 1.01901(15) 0.48659(11) 0.0256(5) Uani 1 1 d . . .
H70 H 0.5773 1.0222 0.4552 0.031 Uiso 1 1 calc R . .
C71 C 0.69418(18) 0.95901(15) 0.47325(11) 0.0237(5) Uani 1 1 d . . .
H71 H 0.6853 0.9219 0.4325 0.028 Uiso 1 1 calc R . .
C72 C 0.77102(17) 0.95309(13) 0.51959(10) 0.0193(4) Uani 1 1 d . . .
H72 H 0.8136 0.9115 0.5107 0.023 Uiso 1 1 calc R . .
C73 C 0.68121(17) 0.88456(14) 0.77912(10) 0.0209(5) Uani 1 1 d . . .
H73A H 0.6849 0.8492 0.8026 0.025 Uiso 1 1 calc R . .
H73B H 0.6184 0.9121 0.7845 0.025 Uiso 1 1 calc R . .
C74 C 0.67542(17) 0.83787(13) 0.71140(10) 0.0188(4) Uani 1 1 d . . .
H74A H 0.6092 0.8055 0.6944 0.023 Uiso 1 1 calc R . .
H74B H 0.7315 0.8030 0.7065 0.023 Uiso 1 1 calc R . .
C75 C 0.74367(16) 1.04161(13) 0.86172(10) 0.0172(4) Uani 1 1 d . . .
C76 C 0.69805(19) 1.01612(14) 0.90802(11) 0.0236(5) Uani 1 1 d . . .
H76A H 0.7509 0.9941 0.9308 0.028 Uiso 1 1 calc R . .
H76B H 0.6404 0.9758 0.8860 0.028 Uiso 1 1 calc R . .
C77 C 0.65975(19) 1.08762(15) 0.95336(11) 0.0260(5) Uani 1 1 d . . .
H77 H 0.6286 1.0718 0.9834 0.031 Uiso 1 1 calc R . .
C78 C 0.57948(19) 1.12206(18) 0.91823(13) 0.0345(6) Uani 1 1 d . . .
H78A H 0.5540 1.1672 0.9476 0.041 Uiso 1 1 calc R . .
H78B H 0.5206 1.0830 0.8956 0.041 Uiso 1 1 calc R . .
C79 C 0.6270(2) 1.14750(16) 0.87247(12) 0.0316(6) Uani 1 1 d . . .
H79 H 0.5742 1.1703 0.8496 0.038 Uiso 1 1 calc R . .
C80 C 0.66478(19) 1.07663(14) 0.82643(11) 0.0240(5) Uani 1 1 d . . .
H80A H 0.6062 1.0377 0.8028 0.029 Uiso 1 1 calc R . .
H80B H 0.6960 1.0926 0.7969 0.029 Uiso 1 1 calc R . .
C81 C 0.7177(2) 1.20803(16) 0.90737(12) 0.0333(6) Uani 1 1 d . . .
H81A H 0.7487 1.2243 0.8779 0.040 Uiso 1 1 calc R . .
H81B H 0.6939 1.2543 0.9366 0.040 Uiso 1 1 calc R . .
C82 C 0.79708(19) 1.17308(15) 0.94250(11) 0.0253(5) Uani 1 1 d . . .
H82 H 0.8564 1.2127 0.9653 0.030 Uiso 1 1 calc R . .
C83 C 0.83549(18) 1.10211(14) 0.89684(11) 0.0240(5) Uani 1 1 d . . .
H83A H 0.8672 1.1178 0.8674 0.029 Uiso 1 1 calc R . .
H83B H 0.8879 1.0796 0.9195 0.029 Uiso 1 1 calc R . .
C84 C 0.75087(18) 1.14901(15) 0.98861(11) 0.0248(5) Uani 1 1 d . . .
H84A H 0.7271 1.1947 1.0184 0.030 Uiso 1 1 calc R . .
H84B H 0.8033 1.1272 1.0118 0.030 Uiso 1 1 calc R . .
C85 C 0.57154(16) 0.95355(13) 0.67094(10) 0.0166(4) Uani 1 1 d . . .
C86 C 0.57479(17) 1.03203(13) 0.67977(10) 0.0194(4) Uani 1 1 d . . .
H86 H 0.6384 1.0598 0.6842 0.023 Uiso 1 1 calc R . .
C87 C 0.48617(19) 1.07010(15) 0.68217(11) 0.0241(5) Uani 1 1 d . . .
H87 H 0.4893 1.1238 0.6884 0.029 Uiso 1 1 calc R . .
C88 C 0.39261(18) 1.02998(16) 0.67545(11) 0.0265(5) Uani 1 1 d . . .
H88 H 0.3318 1.0561 0.6768 0.032 Uiso 1 1 calc R . .
C89 C 0.38815(18) 0.95196(16) 0.66684(12) 0.0268(5) Uani 1 1 d . . .
H89 H 0.3240 0.9246 0.6622 0.032 Uiso 1 1 calc R . .
C90 C 0.47687(17) 0.91316(14) 0.66498(11) 0.0216(5) Uani 1 1 d . . .
H90 H 0.4736 0.8597 0.6597 0.026 Uiso 1 1 calc R . .
C91 C 0.68116(16) 0.83759(13) 0.59098(10) 0.0180(4) Uani 1 1 d . . .
C92 C 0.60797(18) 0.83986(15) 0.54154(11) 0.0232(5) Uani 1 1 d . . .
H92 H 0.5577 0.8761 0.5486 0.028 Uiso 1 1 calc R . .
C93 C 0.6084(2) 0.78925(16) 0.48208(11) 0.0292(5) Uani 1 1 d . . .
H93 H 0.5571 0.7897 0.4487 0.035 Uiso 1 1 calc R . .
C94 C 0.6841(2) 0.73789(17) 0.47137(12) 0.0343(6) Uani 1 1 d . . .
H94 H 0.6861 0.7046 0.4305 0.041 Uiso 1 1 calc R . .
C95 C 0.7563(2) 0.73539(17) 0.52022(13) 0.0350(6) Uani 1 1 d . . .
H95 H 0.8074 0.6999 0.5128 0.042 Uiso 1 1 calc R . .
C96 C 0.7550(2) 0.78399(15) 0.57973(12) 0.0275(5) Uani 1 1 d . . .
H96 H 0.8042 0.7811 0.6131 0.033 Uiso 1 1 calc R . .
C97 C 0.9354(3) 0.8082(2) 0.92317(17) 0.0568(9) Uani 1 1 d . . .
H97A H 1.0011 0.7935 0.9097 0.068 Uiso 1 1 calc R . .
H97B H 0.8799 0.7900 0.8862 0.068 Uiso 1 1 calc R . .
C98 C 0.3864(2) 0.26613(17) 0.80725(18) 0.0474(8) Uani 1 1 d . . .
H98A H 0.3541 0.2419 0.7631 0.057 Uiso 1 1 calc R A 1
H98B H 0.4610 0.2740 0.8089 0.057 Uiso 1 1 calc R A 1
C99 C 0.9698(2) 0.29536(19) 0.88262(14) 0.0398(7) Uani 1 1 d . . .
H99A H 0.9185 0.3002 0.8486 0.048 Uiso 1 1 calc R . .
H99B H 0.9482 0.2483 0.8900 0.048 Uiso 1 1 calc R . .
B1 B 0.9103(3) 0.74148(19) 0.73614(16) 0.0341(7) Uani 1 1 d . . .
B2 B 0.5849(2) 0.27551(19) 0.28923(15) 0.0302(6) Uani 1 1 d . . .
B3 B 0.7194(2) 0.24851(16) 0.74765(13) 0.0215(5) Uani 1 1 d . . .
B4 B 0.1855(2) 0.20512(18) 0.65063(15) 0.0296(6) Uani 1 1 d . . .

loop_
_atom_site_aniso_label
_atom_site_aniso_U_11
_atom_site_aniso_U_22
_atom_site_aniso_U_33
_atom_site_aniso_U_23
_atom_site_aniso_U_13
_atom_site_aniso_U_12
Pt1 0.01158(4) 0.01306(4) 0.01073(4) 0.00451(3) 0.00192(3) 0.00155(3)
Pt2 0.01396(4) 0.01428(4) 0.01169(4) 0.00527(3) 0.00088(3) -0.00196(3)
Cl1 0.0525(5) 0.0571(5) 0.0559(5) 0.0319(4) 0.0206(4) 0.0119(4)
Cl2 0.0419(4) 0.0477(5) 0.0723(6) 0.0256(4) -0.0003(4) -0.0028(4)
Cl3 0.0314(3) 0.0310(4) 0.0545(5) 0.0090(3) 0.0122(3) 0.0078(3)
Cl4 0.0353(9) 0.095(3) 0.209(7) 0.122(5) 0.0279(17) 0.0114(12)
Cl4A 0.0603(15) 0.070(3) 0.108(4) 0.068(3) 0.0384(18) 0.0346(15)
Cl5 0.0335(3) 0.0294(3) 0.0326(3) 0.0073(3) 0.0075(3) 0.0026(3)
Cl6 0.0371(4) 0.0783(6) 0.0348(4) 0.0108(4) 0.0106(3) 0.0186(4)
S1 0.0145(2) 0.0163(2) 0.0125(2) 0.00497(19) 0.00276(17) 0.00193(18)
S2 0.0146(2) 0.0166(3) 0.0137(2) 0.0048(2) 0.00087(18) 0.00300(18)
S3 0.0174(2) 0.0192(3) 0.0140(2) 0.0072(2) 0.00160(18) -0.00224(19)
S4 0.0162(2) 0.0247(3) 0.0146(2) 0.0070(2) 0.00059(18) -0.0052(2)
P1 0.0132(2) 0.0153(3) 0.0118(2) 0.0062(2) 0.00261(18) 0.00238(19)
P2 0.0126(2) 0.0135(2) 0.0125(2) 0.0041(2) 0.00241(18) 0.00147(19)
P3 0.0152(2) 0.0137(3) 0.0133(2) 0.0043(2) 0.00025(19) -0.00182(19)
P4 0.0160(2) 0.0129(2) 0.0127(2) 0.0053(2) 0.00227(19) 0.00025(19)
F1 0.0367(9) 0.0365(9) 0.0357(9) 0.0039(7) 0.0045(7) 0.0014(7)
F2 0.0402(15) 0.0615(18) 0.093(2) 0.0411(16) -0.0199(14) 0.0110(12)
F3 0.0374(12) 0.0253(11) 0.0479(16) 0.0178(12) 0.0054(11) -0.0020(8)
F4 0.0579(14) 0.0418(13) 0.0269(11) 0.0123(9) 0.0053(9) -0.0119(11)
F2A 0.029(6) 0.057(8) 0.066(9) 0.000(7) 0.019(6) 0.003(5)
F3A 0.047(8) 0.019(6) 0.069(11) -0.011(7) -0.011(8) 0.013(5)
F4A 0.060(9) 0.075(10) 0.080(10) 0.062(8) -0.015(7) -0.032(7)
F5 0.0341(8) 0.0557(11) 0.0276(8) 0.0105(8) 0.0054(7) 0.0113(8)
F6 0.066(2) 0.0258(14) 0.0451(18) 0.0078(12) 0.0209(16) -0.0026(13)
F7 0.065(2) 0.0317(15) 0.0395(16) 0.0213(13) 0.0197(15) 0.0181(14)
F8 0.0242(13) 0.111(4) 0.0384(17) 0.0178(18) 0.0017(11) 0.0081(16)
F6A 0.103(8) 0.044(5) 0.142(9) 0.050(6) 0.081(8) 0.047(5)
F7A 0.117(9) 0.247(17) 0.040(5) 0.041(7) 0.032(5) 0.104(10)
F8A 0.126(9) 0.058(5) 0.212(13) 0.068(7) 0.117(9) 0.010(6)
F9 0.0361(9) 0.0241(8) 0.0534(11) 0.0068(8) 0.0101(8) -0.0051(7)
F10 0.0366(8) 0.0259(8) 0.0340(8) 0.0156(7) 0.0117(7) 0.0121(6)
F11 0.0662(11) 0.0327(9) 0.0217(8) 0.0104(7) 0.0105(7) 0.0200(8)
F12 0.0267(7) 0.0431(10) 0.0379(9) 0.0182(8) 0.0140(6) 0.0080(7)
F13 0.0278(8) 0.0324(9) 0.0624(12) 0.0082(9) 0.0101(8) 0.0052(7)
F14 0.0476(12) 0.0876(18) 0.130(2) 0.0773(17) 0.0283(13) 0.0280(12)
F15 0.0598(13) 0.0518(13) 0.0852(16) -0.0241(11) 0.0416(12) -0.0326(10)
F16 0.0609(12) 0.0639(14) 0.0485(12) 0.0084(10) 0.0272(10) -0.0079(10)
C1 0.0178(9) 0.0168(10) 0.0157(10) 0.0061(8) 0.0036(8) 0.0052(8)
C2 0.0193(9) 0.0153(10) 0.0159(10) 0.0070(8) 0.0059(8) 0.0036(8)
C3 0.0164(9) 0.0199(11) 0.0125(9) 0.0080(8) 0.0037(7) 0.0022(8)
C4 0.0180(10) 0.0220(11) 0.0148(10) 0.0067(9) 0.0018(8) -0.0010(8)
C5 0.0204(10) 0.0296(13) 0.0213(11) 0.0124(10) 0.0018(9) -0.0038(9)
C6 0.0271(11) 0.0303(13) 0.0232(12) 0.0156(10) 0.0045(9) 0.0011(10)
C7 0.0216(10) 0.0329(13) 0.0175(11) 0.0138(10) 0.0024(8) 0.0018(9)
C8 0.0181(10) 0.0257(12) 0.0156(10) 0.0095(9) 0.0003(8) 0.0006(9)
C9 0.0248(11) 0.0239(12) 0.0159(10) 0.0068(9) 0.0065(8) 0.0053(9)
C10 0.0289(12) 0.0348(14) 0.0176(11) 0.0102(10) 0.0109(9) 0.0086(10)
C11 0.0307(12) 0.0351(14) 0.0159(11) 0.0088(10) 0.0051(9) -0.0005(10)
C12 0.0200(11) 0.0441(16) 0.0229(12) 0.0168(11) 0.0064(9) 0.0019(10)
C13 0.0130(9) 0.0204(11) 0.0111(9) 0.0060(8) 0.0017(7) 0.0010(8)
C14 0.0196(10) 0.0195(11) 0.0135(10) 0.0056(8) 0.0026(8) -0.0003(8)
C15 0.0269(11) 0.0219(12) 0.0189(11) 0.0059(9) 0.0032(9) -0.0062(9)
C16 0.0193(10) 0.0371(15) 0.0182(11) 0.0059(10) 0.0021(8) -0.0094(10)
C17 0.0128(9) 0.0368(14) 0.0177(11) 0.0045(10) 0.0020(8) 0.0002(9)
C18 0.0156(9) 0.0236(11) 0.0137(10) 0.0066(9) 0.0004(7) 0.0034(8)
C19 0.0165(9) 0.0229(11) 0.0134(10) 0.0082(9) 0.0038(7) 0.0085(8)
C20 0.0233(11) 0.0282(13) 0.0231(12) 0.0144(10) 0.0086(9) 0.0079(9)
C21 0.0337(13) 0.0433(16) 0.0270(13) 0.0232(12) 0.0168(11) 0.0179(12)
C22 0.0316(13) 0.0504(17) 0.0164(11) 0.0166(12) 0.0085(9) 0.0242(12)
C23 0.0233(11) 0.0400(15) 0.0148(11) 0.0068(10) 0.0014(9) 0.0155(10)
C24 0.0182(10) 0.0262(12) 0.0159(10) 0.0076(9) 0.0030(8) 0.0089(9)
C25 0.0191(10) 0.0163(10) 0.0187(11) 0.0053(9) 0.0018(8) 0.0054(8)
C26 0.0190(9) 0.0141(10) 0.0163(10) 0.0057(8) 0.0032(8) 0.0039(8)
C27 0.0132(9) 0.0182(11) 0.0160(10) 0.0059(8) -0.0002(7) 0.0017(8)
C28 0.0170(10) 0.0234(12) 0.0188(11) 0.0093(9) -0.0011(8) 0.0028(8)
C29 0.0140(9) 0.0269(12) 0.0211(11) 0.0105(10) -0.0007(8) 0.0051(8)
C30 0.0181(10) 0.0323(14) 0.0223(12) 0.0051(10) 0.0045(9) -0.0017(9)
C31 0.0266(11) 0.0307(14) 0.0184(11) 0.0101(10) -0.0003(9) -0.0073(10)
C32 0.0257(11) 0.0244(12) 0.0159(11) 0.0086(9) -0.0011(8) -0.0042(9)
C33 0.0282(12) 0.0210(12) 0.0281(13) 0.0093(10) -0.0084(10) -0.0050(10)
C34 0.0180(10) 0.0199(11) 0.0234(12) 0.0002(9) -0.0018(8) 0.0012(8)
C35 0.0151(9) 0.0222(12) 0.0221(11) 0.0001(9) -0.0004(8) 0.0033(8)
C36 0.0175(10) 0.0296(13) 0.0173(11) 0.0059(10) -0.0007(8) -0.0017(9)
C37 0.0144(9) 0.0175(10) 0.0124(9) 0.0046(8) 0.0016(7) -0.0008(8)
C38 0.0170(9) 0.0197(11) 0.0176(10) 0.0060(9) 0.0044(8) 0.0023(8)
C39 0.0183(10) 0.0326(14) 0.0249(12) 0.0101(10) 0.0094(9) 0.0041(9)
C40 0.0248(12) 0.0343(14) 0.0342(14) 0.0178(12) 0.0115(10) -0.0014(10)
C41 0.0289(12) 0.0218(12) 0.0331(13) 0.0159(11) 0.0102(10) 0.0013(10)
C42 0.0195(10) 0.0206(11) 0.0199(11) 0.0085(9) 0.0051(8) 0.0039(8)
C43 0.0136(9) 0.0149(10) 0.0152(10) 0.0038(8) 0.0023(7) 0.0032(7)
C44 0.0167(9) 0.0167(10) 0.0153(10) 0.0047(8) 0.0016(7) 0.0031(8)
C45 0.0243(11) 0.0207(11) 0.0167(10) 0.0071(9) 0.0014(8) 0.0066(9)
C46 0.0239(11) 0.0206(12) 0.0204(11) 0.0028(9) -0.0058(9) -0.0018(9)
C47 0.0193(10) 0.0227(12) 0.0288(13) 0.0078(10) -0.0022(9) -0.0051(9)
C48 0.0175(10) 0.0210(11) 0.0206(11) 0.0078(9) 0.0027(8) 0.0013(8)
C49 0.0209(10) 0.0226(12) 0.0195(11) 0.0090(9) 0.0031(8) -0.0063(9)
C50 0.0212(10) 0.0133(10) 0.0186(10) 0.0061(8) 0.0039(8) -0.0018(8)
C51 0.0162(10) 0.0351(14) 0.0231(12) 0.0160(11) -0.0015(8) -0.0040(9)
C52 0.0381(15) 0.0254(14) 0.0426(17) 0.0067(13) -0.0095(13) 0.0019(12)
C53 0.0410(17) 0.0346(17) 0.059(2) 0.0142(16) -0.0088(15) 0.0086(13)
C54 0.0357(18) 0.072(3) 0.146(5) 0.080(3) -0.032(2) -0.0177(19)
C55 0.0201(14) 0.154(5) 0.100(3) 0.113(4) 0.0037(17) 0.004(2)
C56 0.0200(13) 0.120(3) 0.069(2) 0.079(3) 0.0050(13) 0.0036(16)
C57 0.0194(11) 0.0352(15) 0.0311(14) 0.0073(12) -0.0049(10) -0.0035(10)
C58 0.0179(11) 0.0484(18) 0.0378(16) 0.0153(14) -0.0037(10) -0.0027(11)
C59 0.0248(12) 0.0529(19) 0.0398(16) 0.0234(14) 0.0076(11) 0.0091(12)
C60 0.0289(15) 0.117(3) 0.0368(17) 0.041(2) 0.0045(13) 0.0216(18)
C61 0.0170(9) 0.0169(10) 0.0160(10) 0.0068(8) 0.0022(8) 0.0009(8)
C62 0.0254(11) 0.0232(12) 0.0251(12) 0.0133(10) 0.0091(9) 0.0052(9)
C63 0.0285(12) 0.0336(14) 0.0318(14) 0.0181(12) 0.0164(10) 0.0103(10)
C64 0.0391(14) 0.0354(15) 0.0354(15) 0.0157(12) 0.0194(12) 0.0212(12)
C65 0.0494(16) 0.0259(14) 0.0424(16) 0.0207(13) 0.0227(13) 0.0194(12)
C66 0.0324(12) 0.0206(12) 0.0254(12) 0.0116(10) 0.0108(10) 0.0070(10)
C67 0.0184(9) 0.0164(10) 0.0139(10) 0.0079(8) 0.0019(7) 0.0009(8)
C68 0.0290(11) 0.0196(11) 0.0168(11) 0.0086(9) 0.0059(9) 0.0067(9)
C69 0.0319(12) 0.0285(13) 0.0242(12) 0.0151(11) 0.0080(10) 0.0150(10)
C70 0.0254(11) 0.0328(14) 0.0216(12) 0.0153(11) -0.0004(9) 0.0066(10)
C71 0.0280(12) 0.0257(13) 0.0156(11) 0.0074(9) -0.0007(9) 0.0013(10)
C72 0.0210(10) 0.0184(11) 0.0175(10) 0.0058(9) 0.0018(8) 0.0037(8)
C73 0.0224(10) 0.0219(12) 0.0180(11) 0.0083(9) 0.0018(8) -0.0082(9)
C74 0.0214(10) 0.0155(10) 0.0193(11) 0.0078(9) 0.0006(8) -0.0030(8)
C75 0.0183(9) 0.0194(11) 0.0137(10) 0.0062(8) 0.0019(8) -0.0005(8)
C76 0.0297(12) 0.0245(12) 0.0183(11) 0.0084(10) 0.0082(9) -0.0010(10)
C77 0.0279(12) 0.0306(14) 0.0199(11) 0.0071(10) 0.0100(9) -0.0017(10)
C78 0.0211(11) 0.0416(16) 0.0309(14) 0.0007(12) 0.0051(10) 0.0049(11)
C79 0.0359(14) 0.0310(14) 0.0240(13) 0.0079(11) -0.0016(10) 0.0135(11)
C80 0.0280(12) 0.0243(12) 0.0175(11) 0.0072(10) -0.0009(9) 0.0032(9)
C81 0.0527(17) 0.0232(13) 0.0237(13) 0.0074(11) 0.0086(12) 0.0049(12)
C82 0.0297(12) 0.0243(12) 0.0168(11) 0.0022(9) 0.0037(9) -0.0060(10)
C83 0.0223(11) 0.0265(13) 0.0185(11) 0.0031(10) 0.0035(9) -0.0055(9)
C84 0.0274(12) 0.0289(13) 0.0156(11) 0.0053(10) 0.0036(9) 0.0018(10)
C85 0.0175(9) 0.0179(11) 0.0130(10) 0.0048(8) 0.0009(7) -0.0005(8)
C86 0.0217(10) 0.0203(11) 0.0157(10) 0.0076(9) 0.0001(8) -0.0005(8)
C87 0.0307(12) 0.0230(12) 0.0187(11) 0.0086(10) 0.0020(9) 0.0068(10)
C88 0.0241(11) 0.0352(14) 0.0206(12) 0.0099(11) 0.0049(9) 0.0103(10)
C89 0.0188(10) 0.0344(14) 0.0277(13) 0.0111(11) 0.0055(9) 0.0010(10)
C90 0.0196(10) 0.0211(12) 0.0212(11) 0.0049(9) 0.0029(8) -0.0018(9)
C91 0.0197(10) 0.0165(10) 0.0147(10) 0.0031(8) 0.0013(8) -0.0031(8)
C92 0.0210(10) 0.0259(12) 0.0184(11) 0.0041(9) 0.0009(8) 0.0003(9)
C93 0.0290(12) 0.0344(15) 0.0172(11) 0.0033(10) -0.0015(9) -0.0005(11)
C94 0.0403(15) 0.0321(15) 0.0192(12) -0.0033(11) 0.0035(11) -0.0018(12)
C95 0.0400(15) 0.0296(14) 0.0287(14) 0.0021(11) 0.0056(11) 0.0130(12)
C96 0.0338(13) 0.0219(12) 0.0232(12) 0.0056(10) 0.0010(10) 0.0067(10)
C97 0.064(2) 0.061(2) 0.051(2) 0.0176(18) 0.0258(18) 0.0226(19)
C98 0.0314(14) 0.0256(15) 0.073(2) 0.0089(15) -0.0036(15) 0.0060(12)
C99 0.0269(13) 0.0509(19) 0.0350(15) 0.0084(14) 0.0049(11) -0.0098(12)
B1 0.0369(16) 0.0256(16) 0.0372(17) 0.0150(14) -0.0068(13) -0.0044(13)
B2 0.0281(14) 0.0315(16) 0.0317(16) 0.0126(13) 0.0047(12) 0.0056(12)
B3 0.0262(12) 0.0194(13) 0.0214(13) 0.0089(10) 0.0077(10) 0.0045(10)
B4 0.0287(14) 0.0231(14) 0.0378(17) 0.0085(13) 0.0141(12) -0.0012(11)

loop_
_atom_type_symbol
_atom_type_description
_atom_type_scat_dispersion_real
_atom_type_scat_dispersion_imag
_atom_type_scat_source
C C 0.0033 0.0016 'International Tables Vol C Tables 4.2.6.8 and 6.1.1.4'
B B 0.0013 0.0007 'International Tables Vol C Tables 4.2.6.8 and 6.1.1.4'
F F 0.0171 0.0103 'International Tables Vol C Tables 4.2.6.8 and 6.1.1.4'
P P 0.1023 0.0942 'International Tables Vol C Tables 4.2.6.8 and 6.1.1.4'
S S 0.1246 0.1234 'International Tables Vol C Tables 4.2.6.8 and 6.1.1.4'
Pt Pt -1.7033 8.3905 'International Tables Vol C Tables 4.2.6.8 and 6.1.1.4'
Cl Cl 0.1484 0.1585 'International Tables Vol C Tables 4.2.6.8 and 6.1.1.4'
H H 0.0000 0.0000 'International Tables Vol C Tables 4.2.6.8 and 6.1.1.4'

loop_
_geom_angle_atom_site_label_1
_geom_angle_atom_site_label_2
_geom_angle_atom_site_label_3
_geom_angle
P2 Pt1 P1 98.471(19)
P2 Pt1 S2 84.476(18)
P1 Pt1 S2 173.401(18)
P2 Pt1 S1 172.332(18)
P1 Pt1 S1 84.505(18)
S2 Pt1 S1 93.317(18)
P3 Pt2 P4 98.129(19)
P3 Pt2 S4 176.919(19)
P4 Pt2 S4 84.357(19)
P3 Pt2 S3 85.021(19)
P4 Pt2 S3 176.837(19)
S4 Pt2 S3 92.504(18)
C1 S1 C3 102.87(10)
C1 S1 Pt1 105.10(7)
C3 S1 Pt1 114.99(7)
C25 S2 C27 102.13(10)
C25 S2 Pt1 105.80(7)
C27 S2 Pt1 117.03(7)
C73 S3 C75 102.12(10)
C73 S3 Pt2 105.30(7)
C75 S3 Pt2 111.62(7)
C49 S4 C51 102.91(11)
C49 S4 Pt2 105.92(7)
C51 S4 Pt2 117.52(8)
C13 P1 C19 105.52(10)
C13 P1 C2 106.61(10)
C19 P1 C2 106.10(10)
C13 P1 Pt1 111.07(7)
C19 P1 Pt1 123.06(7)
C2 P1 Pt1 103.37(7)
C37 P2 C43 104.41(10)
C37 P2 C26 107.30(10)
C43 P2 C26 105.37(10)
C37 P2 Pt1 109.87(7)
C43 P2 Pt1 124.90(7)
C26 P2 Pt1 103.90(7)
C91 P3 C85 107.62(10)
C91 P3 C74 103.64(10)
C85 P3 C74 106.58(10)
C91 P3 Pt2 118.83(7)
C85 P3 Pt2 115.31(7)
C74 P3 Pt2 103.43(7)
C61 P4 C67 105.34(10)
C61 P4 C50 105.79(10)
C67 P4 C50 105.70(10)
C61 P4 Pt2 114.67(7)
C67 P4 Pt2 120.41(7)
C50 P4 Pt2 103.70(7)
C2 C1 S1 110.96(14)
C2 C1 H1A 109.4
S1 C1 H1A 109.4
C2 C1 H1B 109.4
S1 C1 H1B 109.4
H1A C1 H1B 108.0
C1 C2 P1 108.94(15)
C1 C2 H2A 109.9
P1 C2 H2A 109.9
C1 C2 H2B 109.9
P1 C2 H2B 109.9
H2A C2 H2B 108.3
C8 C3 C4 110.06(18)
C8 C3 C9 109.35(18)
C4 C3 C9 110.92(18)
C8 C3 S1 106.49(14)
C4 C3 S1 111.93(14)
C9 C3 S1 107.96(15)
C3 C4 C5 108.17(18)
C3 C4 H4A 110.1
C5 C4 H4A 110.1
C3 C4 H4B 110.1
C5 C4 H4B 110.1
H4A C4 H4B 108.4
C12 C5 C6 109.8(2)
C12 C5 C4 109.3(2)
C6 C5 C4 109.62(18)
C12 C5 H5 109.3
C6 C5 H5 109.3
C4 C5 H5 109.3
C7 C6 C5 109.2(2)
C7 C6 H6A 109.8
C5 C6 H6A 109.8
C7 C6 H6B 109.8
C5 C6 H6B 109.8
H6A C6 H6B 108.3
C6 C7 C11 110.5(2)
C6 C7 C8 109.11(19)
C11 C7 C8 109.3(2)
C6 C7 H7 109.3
C11 C7 H7 109.3
C8 C7 H7 109.3
C3 C8 C7 108.77(17)
C3 C8 H8A 109.9
C7 C8 H8A 109.9
C3 C8 H8B 109.9
C7 C8 H8B 109.9
H8A C8 H8B 108.3
C3 C9 C10 108.56(19)
C3 C9 H9A 110.0
C10 C9 H9A 110.0
C3 C9 H9B 110.0
C10 C9 H9B 110.0
H9A C9 H9B 108.4
C12 C10 C11 110.1(2)
C12 C10 C9 109.21(19)
C11 C10 C9 109.19(19)
C12 C10 H10 109.5
C11 C10 H10 109.5
C9 C10 H10 109.5
C10 C11 C7 109.07(19)
C10 C11 H11A 109.9
C7 C11 H11A 109.9
C10 C11 H11B 109.9
C7 C11 H11B 109.9
H11A C11 H11B 108.3
C5 C12 C10 110.18(19)
C5 C12 H12A 109.6
C10 C12 H12A 109.6
C5 C12 H12B 109.6
C10 C12 H12B 109.6
H12A C12 H12B 108.1
C14 C13 C18 119.92(19)
C14 C13 P1 120.32(16)
C18 C13 P1 119.76(17)
C15 C14 C13 119.8(2)
C15 C14 H14 120.1
C13 C14 H14 120.1
C16 C15 C14 119.9(2)
C16 C15 H15 120.0
C14 C15 H15 120.0
C17 C16 C15 120.2(2)
C17 C16 H16 119.9
C15 C16 H16 119.9
C18 C17 C16 120.6(2)
C18 C17 H17 119.7
C16 C17 H17 119.7
C17 C18 C13 119.4(2)
C17 C18 H18 120.3
C13 C18 H18 120.3
C20 C19 C24 119.9(2)
C20 C19 P1 119.96(18)
C24 C19 P1 120.14(17)
C19 C20 C21 119.9(2)
C19 C20 H20 120.1
C21 C20 H20 120.1
C20 C21 C22 119.9(2)
C20 C21 H21 120.0
C22 C21 H21 120.0
C23 C22 C21 120.5(2)
C23 C22 H22 119.7
C21 C22 H22 119.7
C22 C23 C24 119.9(2)
C22 C23 H23 120.1
C24 C23 H23 120.1
C19 C24 C23 119.9(2)
C19 C24 H24 120.0
C23 C24 H24 120.0
C26 C25 S2 111.54(15)
C26 C25 H25A 109.3
S2 C25 H25A 109.3
C26 C25 H25B 109.3
S2 C25 H25B 109.3
H25A C25 H25B 108.0
C25 C26 P2 109.95(15)
C25 C26 H26A 109.7
P2 C26 H26A 109.7
C25 C26 H26B 109.7
P2 C26 H26B 109.7
H26A C26 H26B 108.2
C35 C27 C32 108.99(19)
C35 C27 C28 109.42(18)
C32 C27 C28 111.06(18)
C35 C27 S2 107.78(14)
C32 C27 S2 113.34(15)
C28 C27 S2 106.12(15)
C29 C28 C27 108.80(18)
C29 C28 H28A 109.9
C27 C28 H28A 109.9
C29 C28 H28B 109.9
C27 C28 H28B 109.9
H28A C28 H28B 108.3
C36 C29 C30 109.7(2)
C36 C29 C28 109.82(18)
C30 C29 C28 109.27(19)
C36 C29 H29 109.4
C30 C29 H29 109.4
C28 C29 H29 109.4
C29 C30 C31 109.73(19)
C29 C30 H30A 109.7
C31 C30 H30A 109.7
C29 C30 H30B 109.7
C31 C30 H30B 109.7
H30A C30 H30B 108.2
C33 C31 C30 109.6(2)
C33 C31 C32 109.1(2)
C30 C31 C32 109.8(2)
C33 C31 H31 109.5
C30 C31 H31 109.5
C32 C31 H31 109.5
C27 C32 C31 108.76(18)
C27 C32 H32A 109.9
C31 C32 H32A 109.9
C27 C32 H32B 109.9
C31 C32 H32B 109.9
H32A C32 H32B 108.3
C31 C33 C34 109.3(2)
C31 C33 H33A 109.8
C34 C33 H33A 109.8
C31 C33 H33B 109.8
C34 C33 H33B 109.8
H33A C33 H33B 108.3
C36 C34 C33 109.32(19)
C36 C34 C35 109.7(2)
C33 C34 C35 109.54(19)
C36 C34 H34 109.4
C33 C34 H34 109.4
C35 C34 H34 109.4
C27 C35 C34 109.17(18)
C27 C35 H35A 109.8
C34 C35 H35A 109.8
C27 C35 H35B 109.8
C34 C35 H35B 109.8
H35A C35 H35B 108.3
C34 C36 C29 109.40(19)
C34 C36 H36A 109.8
C29 C36 H36A 109.8
C34 C36 H36B 109.8
C29 C36 H36B 109.8
H36A C36 H36B 108.2
C42 C37 C38 120.14(19)
C42 C37 P2 119.34(16)
C38 C37 P2 120.52(17)
C39 C38 C37 119.3(2)
C39 C38 H38 120.4
C37 C38 H38 120.4
C38 C39 C40 120.7(2)
C38 C39 H39 119.7
C40 C39 H39 119.7
C41 C40 C39 120.1(2)
C41 C40 H40 119.9
C39 C40 H40 119.9
C40 C41 C42 120.0(2)
C40 C41 H41 120.0
C42 C41 H41 120.0
C37 C42 C41 119.8(2)
C37 C42 H42 120.1
C41 C42 H42 120.1
C48 C43 C44 119.6(2)
C48 C43 P2 120.65(17)
C44 C43 P2 119.73(16)
C45 C44 C43 120.1(2)
C45 C44 H44 119.9
C43 C44 H44 119.9
C46 C45 C44 119.8(2)
C46 C45 H45 120.1
C44 C45 H45 120.1
C45 C46 C47 120.4(2)
C45 C46 H46 119.8
C47 C46 H46 119.8
C48 C47 C46 120.4(2)
C48 C47 H47 119.8
C46 C47 H47 119.8
C47 C48 C43 119.8(2)
C47 C48 H48 120.1
C43 C48 H48 120.1
C50 C49 S4 109.91(15)
C50 C49 H49A 109.7
S4 C49 H49A 109.7
C50 C49 H49B 109.7
S4 C49 H49B 109.7
H49A C49 H49B 108.2
C49 C50 P4 107.97(15)
C49 C50 H50A 110.1
P4 C50 H50A 110.1
C49 C50 H50B 110.1
P4 C50 H50B 110.1
H50A C50 H50B 108.4
C52 C51 C56 109.9(3)
C52 C51 C57 110.6(2)
C56 C51 C57 109.3(2)
C52 C51 S4 113.80(17)
C56 C51 S4 107.28(17)
C57 C51 S4 105.72(18)
C51 C52 C53 108.6(2)
C51 C52 H52A 110.0
C53 C52 H52A 110.0
C51 C52 H52B 110.0
C53 C52 H52B 110.0
H52A C52 H52B 108.4
C59 C53 C54 109.6(3)
C59 C53 C52 110.3(3)
C54 C53 C52 109.1(3)
C59 C53 H53 109.3
C54 C53 H53 109.3
C52 C53 H53 109.3
C53 C54 C55 109.5(3)
C53 C54 H54A 109.8
C55 C54 H54A 109.8
C53 C54 H54B 109.8
C55 C54 H54B 109.8
H54A C54 H54B 108.2
C60 C55 C54 109.9(3)
C60 C55 C56 109.8(4)
C54 C55 C56 109.4(3)
C60 C55 H55 109.3
C54 C55 H55 109.3
C56 C55 H55 109.3
C51 C56 C55 108.4(2)
C51 C56 H56A 110.0
C55 C56 H56A 110.0
C51 C56 H56B 110.0
C55 C56 H56B 110.0
H56A C56 H56B 108.4
C51 C57 C58 108.9(2)
C51 C57 H57A 109.9
C58 C57 H57A 109.9
C51 C57 H57B 109.9
C58 C57 H57B 109.9
H57A C57 H57B 108.3
C59 C58 C60 110.5(3)
C59 C58 C57 109.6(2)
C60 C58 C57 108.7(2)
C59 C58 H58 109.4
C60 C58 H58 109.4
C57 C58 H58 109.4
C53 C59 C58 109.4(2)
C53 C59 H59A 109.8
C58 C59 H59A 109.8
C53 C59 H59B 109.8
C58 C59 H59B 109.8
H59A C59 H59B 108.3
C55 C60 C58 109.1(3)
C55 C60 H60A 109.9
C58 C60 H60A 109.9
C55 C60 H60B 109.9
C58 C60 H60B 109.9
H60A C60 H60B 108.3
C66 C61 C62 119.7(2)
C66 C61 P4 121.06(17)
C62 C61 P4 119.16(17)
C63 C62 C61 119.9(2)
C63 C62 H62 120.0
C61 C62 H62 120.0
C64 C63 C62 120.4(2)
C64 C63 H63 119.8
C62 C63 H63 119.8
C63 C64 C65 120.0(2)
C63 C64 H64 120.0
C65 C64 H64 120.0
C66 C65 C64 120.0(2)
C66 C65 H65 120.0
C64 C65 H65 120.0
C65 C66 C61 119.9(2)
C65 C66 H66 120.1
C61 C66 H66 120.1
C68 C67 C72 119.9(2)
C68 C67 P4 118.36(17)
C72 C67 P4 121.73(17)
C69 C68 C67 120.1(2)
C69 C68 H68 119.9
C67 C68 H68 119.9
C70 C69 C68 120.0(2)
C70 C69 H69 120.0
C68 C69 H69 120.0
C71 C70 C69 120.1(2)
C71 C70 H70 119.9
C69 C70 H70 119.9
C70 C71 C72 120.1(2)
C70 C71 H71 120.0
C72 C71 H71 120.0
C67 C72 C71 119.7(2)
C67 C72 H72 120.1
C71 C72 H72 120.1
C74 C73 S3 110.73(15)
C74 C73 H73A 109.5
S3 C73 H73A 109.5
C74 C73 H73B 109.5
S3 C73 H73B 109.5
H73A C73 H73B 108.1
C73 C74 P3 109.92(15)
C73 C74 H74A 109.7
P3 C74 H74A 109.7
C73 C74 H74B 109.7
P3 C74 H74B 109.7
H74A C74 H74B 108.2
C80 C75 C76 111.43(19)
C80 C75 C83 109.2(2)
C76 C75 C83 109.01(18)
C80 C75 S3 112.16(15)
C76 C75 S3 107.68(16)
C83 C75 S3 107.19(15)
C75 C76 C77 108.3(2)
C75 C76 H76A 110.0
C77 C76 H76A 110.0
C75 C76 H76B 110.0
C77 C76 H76B 110.0
H76A C76 H76B 108.4
C78 C77 C76 110.0(2)
C78 C77 C84 109.3(2)
C76 C77 C84 109.5(2)
C78 C77 H77 109.3
C76 C77 H77 109.3
C84 C77 H77 109.3
C77 C78 C79 109.7(2)
C77 C78 H78A 109.7
C79 C78 H78A 109.7
C77 C78 H78B 109.7
C79 C78 H78B 109.7
H78A C78 H78B 108.2
C81 C79 C78 109.8(2)
C81 C79 C80 109.3(2)
C78 C79 C80 109.3(2)
C81 C79 H79 109.5
C78 C79 H79 109.5
C80 C79 H79 109.5
C75 C80 C79 109.12(19)
C75 C80 H80A 109.9
C79 C80 H80A 109.9
C75 C80 H80B 109.9
C79 C80 H80B 109.9
H80A C80 H80B 108.3
C82 C81 C79 109.1(2)
C82 C81 H81A 109.9
C79 C81 H81A 109.9
C82 C81 H81B 109.9
C79 C81 H81B 109.9
H81A C81 H81B 108.3
C84 C82 C81 110.4(2)
C84 C82 C83 109.8(2)
C81 C82 C83 109.7(2)
C84 C82 H82 109.0
C81 C82 H82 109.0
C83 C82 H82 109.0
C75 C83 C82 108.69(19)
C75 C83 H83A 110.0
C82 C83 H83A 110.0
C75 C83 H83B 110.0
C82 C83 H83B 110.0
H83A C83 H83B 108.3
C82 C84 C77 108.90(19)
C82 C84 H84A 109.9
C77 C84 H84A 109.9
C82 C84 H84B 109.9
C77 C84 H84B 109.9
H84A C84 H84B 108.3
C86 C85 C90 119.2(2)
C86 C85 P3 121.57(16)
C90 C85 P3 119.20(17)
C87 C86 C85 120.6(2)
C87 C86 H86 119.7
C85 C86 H86 119.7
C86 C87 C88 120.2(2)
C86 C87 H87 119.9
C88 C87 H87 119.9
C89 C88 C87 119.9(2)
C89 C88 H88 120.0
C87 C88 H88 120.0
C88 C89 C90 120.5(2)
C88 C89 H89 119.8
C90 C89 H89 119.8
C89 C90 C85 119.6(2)
C89 C90 H90 120.2
C85 C90 H90 120.2
C92 C91 C96 119.2(2)
C92 C91 P3 122.67(18)
C96 C91 P3 118.13(17)
C93 C92 C91 120.2(2)
C93 C92 H92 119.9
C91 C92 H92 119.9
C92 C93 C94 120.0(2)
C92 C93 H93 120.0
C94 C93 H93 120.0
C95 C94 C93 119.9(2)
C95 C94 H94 120.1
C93 C94 H94 120.1
C94 C95 C96 120.7(3)
C94 C95 H95 119.7
C96 C95 H95 119.7
C95 C96 C91 120.1(2)
C95 C96 H96 120.0
C91 C96 H96 120.0
Cl1 C97 Cl2 111.7(2)
Cl1 C97 H97A 109.3
Cl2 C97 H97A 109.3
Cl1 C97 H97B 109.3
Cl2 C97 H97B 109.3
H97A C97 H97B 107.9
Cl4 C98 Cl3 123.1(4)
Cl4 C98 Cl4A 29.1(2)
Cl3 C98 Cl4A 98.1(3)
Cl4 C98 H98A 106.6
Cl3 C98 H98A 106.6
Cl4A C98 H98A 132.9
Cl4 C98 H98B 106.6
Cl3 C98 H98B 106.6
Cl4A C98 H98B 103.8
H98A C98 H98B 106.5
Cl6 C99 Cl5 111.56(15)
Cl6 C99 H99A 109.3
Cl5 C99 H99A 109.3
Cl6 C99 H99B 109.3
Cl5 C99 H99B 109.3
H99A C99 H99B 108.0
F3A B1 F2 112.5(7)
F3A B1 F4A 127.2(13)
F2 B1 F4A 56.9(6)
F3A B1 F3 34.6(10)
F2 B1 F3 113.3(3)
F4A B1 F3 158.7(7)
F3A B1 F1 130.3(9)
F2 B1 F1 112.1(3)
F4A B1 F1 95.5(6)
F3 B1 F1 105.8(3)
F3A B1 F4 75.4(11)
F2 B1 F4 110.8(3)
F4A B1 F4 65.3(7)
F3 B1 F4 106.7(3)
F1 B1 F4 107.7(2)
F3A B1 F2A 100.0(10)
F2 B1 F2A 39.8(6)
F4A B1 F2A 95.0(9)
F3 B1 F2A 81.8(6)
F1 B1 F2A 100.1(5)
F4 B1 F2A 146.9(6)
F6A B2 F8A 113.6(7)
F6A B2 F7 139.7(5)
F8A B2 F7 62.9(6)
F6A B2 F5 108.0(4)
F8A B2 F5 100.3(5)
F7 B2 F5 112.2(3)
F6A B2 F6 53.9(5)
F8A B2 F6 150.8(5)
F7 B2 F6 107.8(3)
F5 B2 F6 108.7(2)
F6A B2 F8 58.0(5)
F8A B2 F8 55.8(5)
F7 B2 F8 108.6(3)
F5 B2 F8 111.3(3)
F6 B2 F8 108.1(3)
F6A B2 F7A 113.7(8)
F8A B2 F7A 118.6(9)
F7 B2 F7A 55.7(7)
F5 B2 F7A 100.2(4)
F6 B2 F7A 60.4(6)
F8 B2 F7A 148.5(5)
F12 B3 F11 110.2(2)
F12 B3 F9 110.1(2)
F11 B3 F9 108.8(2)
F12 B3 F10 110.3(2)
F11 B3 F10 108.6(2)
F9 B3 F10 108.8(2)
F15 B4 F14 111.4(3)
F15 B4 F13 111.0(2)
F14 B4 F13 107.6(2)
F15 B4 F16 110.0(2)
F14 B4 F16 105.9(3)
F13 B4 F16 110.8(3)

loop_
_geom_bond_atom_site_label_1
_geom_bond_atom_site_label_2
_geom_bond_distance
Pt1 P2 2.2675(5)
Pt1 P1 2.2691(5)
Pt1 S2 2.3896(5)
Pt1 S1 2.3986(5)
Pt2 P3 2.2731(5)
Pt2 P4 2.2741(5)
Pt2 S4 2.3843(5)
Pt2 S3 2.3939(5)
Cl1 C97 1.731(4)
Cl2 C97 1.775(4)
Cl3 C98 1.736(3)
Cl4 C98 1.617(5)
Cl4A C98 1.958(6)
Cl5 C99 1.761(3)
Cl6 C99 1.754(3)
S1 C1 1.836(2)
S1 C3 1.880(2)
S2 C25 1.847(2)
S2 C27 1.877(2)
S3 C73 1.838(2)
S3 C75 1.865(2)
S4 C49 1.828(2)
S4 C51 1.877(2)
P1 C13 1.805(2)
P1 C19 1.806(2)
P1 C2 1.814(2)
P2 C37 1.809(2)
P2 C43 1.810(2)
P2 C26 1.824(2)
P3 C91 1.806(2)
P3 C85 1.812(2)
P3 C74 1.820(2)
P4 C61 1.804(2)
P4 C67 1.809(2)
P4 C50 1.829(2)
F1 B1 1.393(4)
F2 B1 1.338(4)
F3 B1 1.390(4)
F4 B1 1.437(4)
F2A B1 1.657(12)
F3A B1 1.194(13)
F4A B1 1.342(12)
F5 B2 1.402(3)
F6 B2 1.404(4)
F7 B2 1.381(4)
F8 B2 1.405(4)
F6A B2 1.276(7)
F7A B2 1.413(11)
F8A B2 1.345(9)
F9 B3 1.395(3)
F10 B3 1.403(3)
F11 B3 1.392(3)
F12 B3 1.376(3)
F13 B4 1.387(3)
F14 B4 1.382(4)
F15 B4 1.352(3)
F16 B4 1.400(4)
C1 C2 1.521(3)
C1 H1A 0.9900
C1 H1B 0.9900
C2 H2A 0.9900
C2 H2B 0.9900
C3 C8 1.530(3)
C3 C4 1.531(3)
C3 C9 1.532(3)
C4 C5 1.541(3)
C4 H4A 0.9900
C4 H4B 0.9900
C5 C12 1.523(4)
C5 C6 1.534(3)
C5 H5 1.0000
C6 C7 1.524(3)
C6 H6A 0.9900
C6 H6B 0.9900
C7 C11 1.535(3)
C7 C8 1.546(3)
C7 H7 1.0000
C8 H8A 0.9900
C8 H8B 0.9900
C9 C10 1.545(3)
C9 H9A 0.9900
C9 H9B 0.9900
C10 C12 1.525(4)
C10 C11 1.527(4)
C10 H10 1.0000
C11 H11A 0.9900
C11 H11B 0.9900
C12 H12A 0.9900
C12 H12B 0.9900
C13 C14 1.394(3)
C13 C18 1.402(3)
C14 C15 1.390(3)
C14 H14 0.9500
C15 C16 1.387(4)
C15 H15 0.9500
C16 C17 1.383(4)
C16 H16 0.9500
C17 C18 1.382(3)
C17 H17 0.9500
C18 H18 0.9500
C19 C20 1.388(3)
C19 C24 1.397(3)
C20 C21 1.392(3)
C20 H20 0.9500
C21 C22 1.395(4)
C21 H21 0.9500
C22 C23 1.372(4)
C22 H22 0.9500
C23 C24 1.399(3)
C23 H23 0.9500
C24 H24 0.9500
C25 C26 1.518(3)
C25 H25A 0.9900
C25 H25B 0.9900
C26 H26A 0.9900
C26 H26B 0.9900
C27 C35 1.530(3)
C27 C32 1.532(3)
C27 C28 1.538(3)
C28 C29 1.531(3)
C28 H28A 0.9900
C28 H28B 0.9900
C29 C36 1.530(3)
C29 C30 1.530(3)
C29 H29 1.0000
C30 C31 1.532(4)
C30 H30A 0.9900
C30 H30B 0.9900
C31 C33 1.532(4)
C31 C32 1.538(3)
C31 H31 1.0000
C32 H32A 0.9900
C32 H32B 0.9900
C33 C34 1.532(4)
C33 H33A 0.9900
C33 H33B 0.9900
C34 C36 1.529(3)
C34 C35 1.536(3)
C34 H34 1.0000
C35 H35A 0.9900
C35 H35B 0.9900
C36 H36A 0.9900
C36 H36B 0.9900
C37 C42 1.390(3)
C37 C38 1.396(3)
C38 C39 1.384(3)
C38 H38 0.9500
C39 C40 1.387(4)
C39 H39 0.9500
C40 C41 1.378(4)
C40 H40 0.9500
C41 C42 1.394(3)
C41 H41 0.9500
C42 H42 0.9500
C43 C48 1.397(3)
C43 C44 1.399(3)
C44 C45 1.396(3)
C44 H44 0.9500
C45 C46 1.380(3)
C45 H45 0.9500
C46 C47 1.391(4)
C46 H46 0.9500
C47 C48 1.386(3)
C47 H47 0.9500
C48 H48 0.9500
C49 C50 1.518(3)
C49 H49A 0.9900
C49 H49B 0.9900
C50 H50A 0.9900
C50 H50B 0.9900
C51 C52 1.517(4)
C51 C56 1.522(4)
C51 C57 1.523(3)
C52 C53 1.546(4)
C52 H52A 0.9900
C52 H52B 0.9900
C53 C59 1.513(4)
C53 C54 1.516(6)
C53 H53 1.0000
C54 C55 1.522(7)
C54 H54A 0.9900
C54 H54B 0.9900
C55 C60 1.514(6)
C55 C56 1.546(4)
C55 H55 1.0000
C56 H56A 0.9900
C56 H56B 0.9900
C57 C58 1.549(4)
C57 H57A 0.9900
C57 H57B 0.9900
C58 C59 1.516(4)
C58 C60 1.518(4)
C58 H58 1.0000
C59 H59A 0.9900
C59 H59B 0.9900
C60 H60A 0.9900
C60 H60B 0.9900
C61 C66 1.389(3)
C61 C62 1.401(3)
C62 C63 1.380(3)
C62 H62 0.9500
C63 C64 1.378(4)
C63 H63 0.9500
C64 C65 1.397(4)
C64 H64 0.9500
C65 C66 1.387(3)
C65 H65 0.9500
C66 H66 0.9500
C67 C68 1.393(3)
C67 C72 1.396(3)
C68 C69 1.391(3)
C68 H68 0.9500
C69 C70 1.389(4)
C69 H69 0.9500
C70 C71 1.389(3)
C70 H70 0.9500
C71 C72 1.396(3)
C71 H71 0.9500
C72 H72 0.9500
C73 C74 1.513(3)
C73 H73A 0.9900
C73 H73B 0.9900
C74 H74A 0.9900
C74 H74B 0.9900
C75 C80 1.520(3)
C75 C76 1.535(3)
C75 C83 1.539(3)
C76 C77 1.542(3)
C76 H76A 0.9900
C76 H76B 0.9900
C77 C78 1.523(4)
C77 C84 1.542(3)
C77 H77 1.0000
C78 C79 1.536(4)
C78 H78A 0.9900
C78 H78B 0.9900
C79 C81 1.528(4)
C79 C80 1.539(4)
C79 H79 1.0000
C80 H80A 0.9900
C80 H80B 0.9900
C81 C82 1.521(4)
C81 H81A 0.9900
C81 H81B 0.9900
C82 C84 1.521(3)
C82 C83 1.540(3)
C82 H82 1.0000
C83 H83A 0.9900
C83 H83B 0.9900
C84 H84A 0.9900
C84 H84B 0.9900
C85 C86 1.390(3)
C85 C90 1.408(3)
C86 C87 1.383(3)
C86 H86 0.9500
C87 C88 1.389(3)
C87 H87 0.9500
C88 C89 1.382(4)
C88 H88 0.9500
C89 C90 1.392(3)
C89 H89 0.9500
C90 H90 0.9500
C91 C92 1.396(3)
C91 C96 1.400(3)
C92 C93 1.388(3)
C92 H92 0.9500
C93 C94 1.392(4)
C93 H93 0.9500
C94 C95 1.380(4)
C94 H94 0.9500
C95 C96 1.380(4)
C95 H95 0.9500
C96 H96 0.9500
C97 H97A 0.9900
C97 H97B 0.9900
C98 H98A 0.9900
C98 H98B 0.9900
C99 H99A 0.9900
C99 H99B 0.9900

loop_
_geom_torsion_atom_site_label_1
_geom_torsion_atom_site_label_2
_geom_torsion_atom_site_label_3
_geom_torsion_atom_site_label_4
_geom_torsion
P2 Pt1 S1 C1 104.97(15)
P1 Pt1 S1 C1 -8.26(7)
S2 Pt1 S1 C1 177.98(7)
P2 Pt1 S1 C3 -142.67(15)
P1 Pt1 S1 C3 104.09(7)
S2 Pt1 S1 C3 -69.66(7)
P2 Pt1 S2 C25 -10.67(8)
P1 Pt1 S2 C25 106.19(18)
S1 Pt1 S2 C25 176.69(8)
P2 Pt1 S2 C27 102.25(8)
P1 Pt1 S2 C27 -140.89(17)
S1 Pt1 S2 C27 -70.38(8)
P3 Pt2 S3 C73 6.27(9)
P4 Pt2 S3 C73 -168.6(4)
S4 Pt2 S3 C73 -175.57(9)
P3 Pt2 S3 C75 -103.76(8)
P4 Pt2 S3 C75 81.3(4)
S4 Pt2 S3 C75 74.40(8)
P3 Pt2 S4 C49 -139.3(4)
P4 Pt2 S4 C49 4.56(9)
S3 Pt2 S4 C49 -175.82(9)
P3 Pt2 S4 C51 106.4(4)
P4 Pt2 S4 C51 -109.68(9)
S3 Pt2 S4 C51 69.93(9)
P2 Pt1 P1 C13 104.69(8)
S2 Pt1 P1 C13 -11.45(19)
S1 Pt1 P1 C13 -82.43(8)
P2 Pt1 P1 C19 -21.68(9)
S2 Pt1 P1 C19 -137.81(17)
S1 Pt1 P1 C19 151.20(9)
P2 Pt1 P1 C2 -141.33(7)
S2 Pt1 P1 C2 102.53(17)
S1 Pt1 P1 C2 31.55(7)
P1 Pt1 P2 C37 103.35(8)
S2 Pt1 P2 C37 -82.60(8)
S1 Pt1 P2 C37 -9.02(17)
P1 Pt1 P2 C43 -21.74(9)
S2 Pt1 P2 C43 152.31(9)
S1 Pt1 P2 C43 -134.11(15)
P1 Pt1 P2 C26 -142.11(7)
S2 Pt1 P2 C26 31.94(7)
S1 Pt1 P2 C26 105.52(15)
P4 Pt2 P3 C91 36.47(9)
S4 Pt2 P3 C91 -180(69)
S3 Pt2 P3 C91 -143.25(9)
P4 Pt2 P3 C85 -93.50(8)
S4 Pt2 P3 C85 50.2(4)
S3 Pt2 P3 C85 86.78(8)
P4 Pt2 P3 C74 150.56(8)
S4 Pt2 P3 C74 -65.8(4)
S3 Pt2 P3 C74 -29.16(8)
P3 Pt2 P4 C61 -96.15(8)
S4 Pt2 P4 C61 85.68(8)
S3 Pt2 P4 C61 78.7(4)
P3 Pt2 P4 C67 31.22(9)
S4 Pt2 P4 C67 -146.94(9)
S3 Pt2 P4 C67 -153.9(3)
P3 Pt2 P4 C50 149.00(8)
S4 Pt2 P4 C50 -29.16(8)
S3 Pt2 P4 C50 -36.1(4)
C3 S1 C1 C2 -143.48(15)
Pt1 S1 C1 C2 -22.78(16)
S1 C1 C2 P1 51.36(17)
C13 P1 C2 C1 61.10(16)
C19 P1 C2 C1 173.23(14)
Pt1 P1 C2 C1 -56.06(14)
C1 S1 C3 C8 -165.12(15)
Pt1 S1 C3 C8 81.22(15)
C1 S1 C3 C4 74.57(17)
Pt1 S1 C3 C4 -39.09(17)
C1 S1 C3 C9 -47.79(17)
Pt1 S1 C3 C9 -161.45(12)
C8 C3 C4 C5 60.8(2)
C9 C3 C4 C5 -60.4(2)
S1 C3 C4 C5 178.98(15)
C3 C4 C5 C12 60.0(2)
C3 C4 C5 C6 -60.5(2)
C12 C5 C6 C7 -58.9(2)
C4 C5 C6 C7 61.2(3)
C5 C6 C7 C11 59.5(2)
C5 C6 C7 C8 -60.7(2)
C4 C3 C8 C7 -60.9(2)
C9 C3 C8 C7 61.1(2)
S1 C3 C8 C7 177.55(16)
C6 C7 C8 C3 60.4(2)
C11 C7 C8 C3 -60.5(2)
C8 C3 C9 C10 -61.5(2)
C4 C3 C9 C10 60.0(2)
S1 C3 C9 C10 -177.00(15)
C3 C9 C10 C12 -59.0(2)
C3 C9 C10 C11 61.4(3)
C12 C10 C11 C7 58.8(2)
C9 C10 C11 C7 -61.1(3)
C6 C7 C11 C10 -59.4(3)
C8 C7 C11 C10 60.6(2)
C6 C5 C12 C10 59.1(3)
C4 C5 C12 C10 -61.2(2)
C11 C10 C12 C5 -59.3(2)
C9 C10 C12 C5 60.6(3)
C19 P1 C13 C14 97.35(18)
C2 P1 C13 C14 -150.13(17)
Pt1 P1 C13 C14 -38.19(19)
C19 P1 C13 C18 -82.48(19)
C2 P1 C13 C18 30.1(2)
Pt1 P1 C13 C18 141.98(15)
C18 C13 C14 C15 0.4(3)
P1 C13 C14 C15 -179.45(17)
C13 C14 C15 C16 -0.7(3)
C14 C15 C16 C17 0.1(4)
C15 C16 C17 C18 0.9(4)
C16 C17 C18 C13 -1.3(3)
C14 C13 C18 C17 0.6(3)
P1 C13 C18 C17 -179.55(17)
C13 P1 C19 C20 157.97(18)
C2 P1 C19 C20 45.1(2)
Pt1 P1 C19 C20 -73.3(2)
C13 P1 C19 C24 -20.5(2)
C2 P1 C19 C24 -133.38(18)
Pt1 P1 C19 C24 108.26(16)
C24 C19 C20 C21 -0.5(3)
P1 C19 C20 C21 -178.93(18)
C19 C20 C21 C22 -0.5(4)
C20 C21 C22 C23 0.8(4)
C21 C22 C23 C24 -0.2(4)
C20 C19 C24 C23 1.1(3)
P1 C19 C24 C23 179.60(17)
C22 C23 C24 C19 -0.8(3)
C27 S2 C25 C26 -141.47(16)
Pt1 S2 C25 C26 -18.53(17)
S2 C25 C26 P2 46.90(19)
C37 P2 C26 C25 62.32(17)
C43 P2 C26 C25 173.18(14)
Pt1 P2 C26 C25 -54.03(15)
C25 S2 C27 C35 -177.84(16)
Pt1 S2 C27 C35 67.18(16)
C25 S2 C27 C32 61.46(18)
Pt1 S2 C27 C32 -53.52(18)
C25 S2 C27 C28 -60.70(16)
Pt1 S2 C27 C28 -175.68(12)
C35 C27 C28 C29 -60.7(2)
C32 C27 C28 C29 59.6(2)
S2 C27 C28 C29 -176.77(15)
C27 C28 C29 C36 60.5(2)
C27 C28 C29 C30 -59.9(2)
C36 C29 C30 C31 -59.3(2)
C28 C29 C30 C31 61.1(3)
C29 C30 C31 C33 59.2(3)
C29 C30 C31 C32 -60.6(3)
C35 C27 C32 C31 61.8(2)
C28 C27 C32 C31 -58.8(3)
S2 C27 C32 C31 -178.14(16)
C33 C31 C32 C27 -61.5(3)
C30 C31 C32 C27 58.6(3)
C30 C31 C33 C34 -59.8(2)
C32 C31 C33 C34 60.4(2)
C31 C33 C34 C36 60.5(2)
C31 C33 C34 C35 -59.8(2)
C32 C27 C35 C34 -61.1(2)
C28 C27 C35 C34 60.5(2)
S2 C27 C35 C34 175.49(16)
C36 C34 C35 C27 -59.9(3)
C33 C34 C35 C27 60.1(3)
C33 C34 C36 C29 -60.6(2)
C35 C34 C36 C29 59.5(2)
C30 C29 C36 C34 60.0(2)
C28 C29 C36 C34 -60.1(2)
C43 P2 C37 C42 101.21(18)
C26 P2 C37 C42 -147.27(17)
Pt1 P2 C37 C42 -34.92(19)
C43 P2 C37 C38 -78.91(19)
C26 P2 C37 C38 32.6(2)
Pt1 P2 C37 C38 144.95(16)
C42 C37 C38 C39 1.4(3)
P2 C37 C38 C39 -178.49(17)
C37 C38 C39 C40 -0.7(4)
C38 C39 C40 C41 -0.4(4)
C39 C40 C41 C42 0.8(4)
C38 C37 C42 C41 -1.0(3)
P2 C37 C42 C41 178.92(18)
C40 C41 C42 C37 -0.2(4)
C37 P2 C43 C48 164.97(18)
C26 P2 C43 C48 52.1(2)
Pt1 P2 C43 C48 -67.6(2)
C37 P2 C43 C44 -13.3(2)
C26 P2 C43 C44 -126.15(18)
Pt1 P2 C43 C44 114.13(16)
C48 C43 C44 C45 0.1(3)
P2 C43 C44 C45 178.39(17)
C43 C44 C45 C46 0.4(3)
C44 C45 C46 C47 -0.5(4)
C45 C46 C47 C48 0.1(4)
C46 C47 C48 C43 0.4(4)
C44 C43 C48 C47 -0.5(3)
P2 C43 C48 C47 -178.74(18)
C51 S4 C49 C50 151.54(17)
Pt2 S4 C49 C50 27.59(18)
S4 C49 C50 P4 -54.03(18)
C61 P4 C50 C49 -65.31(17)
C67 P4 C50 C49 -176.72(15)
Pt2 P4 C50 C49 55.71(15)
C49 S4 C51 C52 -59.8(2)
Pt2 S4 C51 C52 56.1(2)
C49 S4 C51 C56 178.4(2)
Pt2 S4 C51 C56 -65.7(2)
C49 S4 C51 C57 61.83(19)
Pt2 S4 C51 C57 177.73(14)
C56 C51 C52 C53 -61.4(3)
C57 C51 C52 C53 59.4(3)
S4 C51 C52 C53 178.2(2)
C51 C52 C53 C59 -59.6(4)
C51 C52 C53 C54 60.8(4)
C59 C53 C54 C55 60.0(3)
C52 C53 C54 C55 -60.8(3)
C53 C54 C55 C60 -60.0(3)
C53 C54 C55 C56 60.6(4)
C52 C51 C56 C55 61.0(4)
C57 C51 C56 C55 -60.6(4)
S4 C51 C56 C55 -174.8(3)
C60 C55 C56 C51 60.6(4)
C54 C55 C56 C51 -60.0(4)
C52 C51 C57 C58 -59.7(3)
C56 C51 C57 C58 61.4(3)
S4 C51 C57 C58 176.64(18)
C51 C57 C58 C59 59.5(3)
C51 C57 C58 C60 -61.3(3)
C54 C53 C59 C58 -59.6(4)
C52 C53 C59 C58 60.5(4)
C60 C58 C59 C53 59.5(3)
C57 C58 C59 C53 -60.2(3)
C54 C55 C60 C58 59.1(4)
C56 C55 C60 C58 -61.3(4)
C59 C58 C60 C55 -59.1(3)
C57 C58 C60 C55 61.1(4)
C67 P4 C61 C66 -118.2(2)
C50 P4 C61 C66 130.1(2)
Pt2 P4 C61 C66 16.5(2)
C67 P4 C61 C62 59.4(2)
C50 P4 C61 C62 -52.2(2)
Pt2 P4 C61 C62 -165.84(16)
C66 C61 C62 C63 2.4(4)
P4 C61 C62 C63 -175.34(19)
C61 C62 C63 C64 0.2(4)
C62 C63 C64 C65 -2.5(4)
C63 C64 C65 C66 2.2(5)
C64 C65 C66 C61 0.3(4)
C62 C61 C66 C65 -2.6(4)
P4 C61 C66 C65 175.1(2)
C61 P4 C67 C68 -161.20(17)
C50 P4 C67 C68 -49.5(2)
Pt2 P4 C67 C68 67.29(19)
C61 P4 C67 C72 19.6(2)
C50 P4 C67 C72 131.28(18)
Pt2 P4 C67 C72 -111.96(17)
C72 C67 C68 C69 2.0(3)
P4 C67 C68 C69 -177.28(18)
C67 C68 C69 C70 -1.7(4)
C68 C69 C70 C71 -0.1(4)
C69 C70 C71 C72 1.5(4)
C68 C67 C72 C71 -0.5(3)
P4 C67 C72 C71 178.74(17)
C70 C71 C72 C67 -1.3(3)
C75 S3 C73 C74 140.84(17)
Pt2 S3 C73 C74 24.13(18)
S3 C73 C74 P3 -51.3(2)
C91 P3 C74 C73 178.78(15)
C85 P3 C74 C73 -67.81(17)
Pt2 P3 C74 C73 54.17(16)
C73 S3 C75 C80 -67.41(18)
Pt2 S3 C75 C80 44.64(17)
C73 S3 C75 C76 55.53(17)
Pt2 S3 C75 C76 167.58(13)
C73 S3 C75 C83 172.69(15)
Pt2 S3 C75 C83 -75.26(15)
C80 C75 C76 C77 -59.0(2)
C83 C75 C76 C77 61.7(2)
S3 C75 C76 C77 177.65(16)
C75 C76 C77 C78 58.9(3)
C75 C76 C77 C84 -61.2(3)
C76 C77 C78 C79 -60.6(3)
C84 C77 C78 C79 59.6(3)
C77 C78 C79 C81 -59.6(3)
C77 C78 C79 C80 60.3(3)
C76 C75 C80 C79 59.5(3)
C83 C75 C80 C79 -61.0(2)
S3 C75 C80 C79 -179.69(17)
C81 C79 C80 C75 61.0(3)
C78 C79 C80 C75 -59.1(3)
C78 C79 C81 C82 59.2(3)
C80 C79 C81 C82 -60.6(3)
C79 C81 C82 C84 -60.4(3)
C79 C81 C82 C83 60.7(3)
C80 C75 C83 C82 60.5(2)
C76 C75 C83 C82 -61.5(3)
S3 C75 C83 C82 -177.76(16)
C84 C82 C83 C75 61.0(3)
C81 C82 C83 C75 -60.4(3)
C81 C82 C84 C77 60.6(3)
C83 C82 C84 C77 -60.4(3)
C78 C77 C84 C82 -59.9(3)
C76 C77 C84 C82 60.7(3)
C91 P3 C85 C86 -109.83(19)
C74 P3 C85 C86 139.51(18)
Pt2 P3 C85 C86 25.4(2)
C91 P3 C85 C90 72.2(2)
C74 P3 C85 C90 -38.5(2)
Pt2 P3 C85 C90 -152.63(15)
C90 C85 C86 C87 -0.6(3)
P3 C85 C86 C87 -178.57(17)
C85 C86 C87 C88 -0.3(3)
C86 C87 C88 C89 0.5(4)
C87 C88 C89 C90 0.2(4)
C88 C89 C90 C85 -1.0(4)
C86 C85 C90 C89 1.2(3)
P3 C85 C90 C89 179.28(18)
C85 P3 C91 C92 10.1(2)
C74 P3 C91 C92 122.8(2)
Pt2 P3 C91 C92 -123.24(18)
C85 P3 C91 C96 -171.25(18)
C74 P3 C91 C96 -58.6(2)
Pt2 P3 C91 C96 55.4(2)
C96 C91 C92 C93 0.3(4)
P3 C91 C92 C93 178.89(19)
C91 C92 C93 C94 -2.2(4)
C92 C93 C94 C95 2.4(4)
C93 C94 C95 C96 -0.7(5)
C94 C95 C96 C91 -1.2(4)
C92 C91 C96 C95 1.4(4)
P3 C91 C96 C95 -177.2(2)

loop_
_platon_squeeze_void_nr
_platon_squeeze_void_average_x
_platon_squeeze_void_average_y
_platon_squeeze_void_average_z
_platon_squeeze_void_volume
_platon_squeeze_void_count_electrons
_platon_squeeze_void_content
1 0.035 0.359 0.467 8 0 ' '
2 0.450 0.175 0.064 121 41 ' '
3 0.552 0.820 0.934 117 41 ' '
4 0.965 0.641 0.533 8 0 ' '
